data_4512583
loop_
_publ_author_name
'Martin, Mackenzie D.'
'Calcul, Laurent'
'Smith, Courtney'
'Jinwal, Umesh K.'
'Fontaine, Sarah N.'
'Darling, April'
'Seeley, Kent'
'Wojtas, Lukasz'
'Narayan, Malathi'
'Gestwicki, Jason E.'
'Smith, Garry R.'
'Reitz, Allen B.'
'Baker, Bill J.'
'Dickey, Chad A.'

_publ_section_title
;
 Synthesis, stereochemical analysis, and derivatization of myricanol
 provide new probes that promote autophagic tau clearance.
;
_journal_issue 4
_journal_name_full 'ACS chemical biology'
_journal_page_first 1099
_journal_page_last 1109
_journal_paper_doi 10.1021/cb501013w
_journal_volume 10
_journal_year 2015
_chemical_formula_moiety 'C21 H24 O4, H2 O'
_chemical_formula_sum 'C21 H26 O5'
_chemical_formula_weight 358.42
_chemical_name_systematic
;
 ?
;
_space_group_crystal_system tetragonal
_space_group_IT_number 88
_space_group_name_Hall '-I 4ad'
_space_group_name_H-M_alt 'I 41/a'
_symmetry_space_group_name_Hall '-I 4ad'
_symmetry_space_group_name_H-M 'I 41/a :2'
_atom_sites_solution_hydrogens mixed
_audit_creation_date 2014-09-12
_audit_creation_method
;
Olex2 1.2
(compiled 2014.08.28 svn.r2986 for OlexSys, GUI svn.r4874)
;
_cell_angle_alpha 90
_cell_angle_beta 90
_cell_angle_gamma 90
_cell_formula_units_Z 16
_cell_length_a 22.3255(10)
_cell_length_b 22.3255(10)
_cell_length_c 14.2555(7)
_cell_measurement_reflns_used 7963
_cell_measurement_temperature 100(2)
_cell_measurement_theta_max 72.71
_cell_measurement_theta_min 2.80
_cell_volume 7105.3(6)
_computing_cell_refinement 'SAINT v8.34A (Bruker, 2013)'
_computing_data_reduction 'SAINT v8.34A (Bruker, 2013)'
_computing_molecular_graphics 'Olex2 (Dolomanov et al., 2009)'
_computing_publication_material 'Olex2 (Dolomanov et al., 2009)'
_computing_structure_refinement 'XL (Sheldrick, 2008)'
_diffrn_ambient_temperature 99.99
_diffrn_measured_fraction_theta_full 0.997
_diffrn_measured_fraction_theta_max 0.997
_diffrn_measurement_device_type 'Bruker D8 Venture PHOTON 100 CMOS'
_diffrn_measurement_method 'omega scans'
_diffrn_radiation_monochromator mirrors
_diffrn_radiation_type CuK\a
_diffrn_radiation_wavelength 1.54178
_diffrn_reflns_av_R_equivalents 0.0537
_diffrn_reflns_av_unetI/netI 0.0348
_diffrn_reflns_Laue_measured_fraction_full 0.997
_diffrn_reflns_Laue_measured_fraction_max 0.997
_diffrn_reflns_limit_h_max 27
_diffrn_reflns_limit_h_min -27
_diffrn_reflns_limit_k_max 27
_diffrn_reflns_limit_k_min -25
_diffrn_reflns_limit_l_max 17
_diffrn_reflns_limit_l_min -17
_diffrn_reflns_number 21368
_diffrn_reflns_point_group_measured_fraction_full 0.997
_diffrn_reflns_point_group_measured_fraction_max 0.997
_diffrn_reflns_theta_full 67.679
_diffrn_reflns_theta_max 72.669
_diffrn_reflns_theta_min 3.679
_diffrn_source 'INCOATEC Imus micro-focus source'
_diffrn_standards_number 0
_exptl_absorpt_coefficient_mu 0.771
_exptl_absorpt_correction_T_max 0.7536
_exptl_absorpt_correction_T_min 0.5781
_exptl_absorpt_correction_type multi-scan
_exptl_absorpt_process_details
;
SADABS-2012/1 (Bruker,2012) was used for absorption correction.
wR2(int) was 0.1612 before and 0.0778 after correction.
The Ratio of minimum to maximum transmission is 0.7671.
The \l/2 correction factor is 0.0015.
;
_exptl_crystal_colour yellow
_exptl_crystal_density_diffrn 1.340
_exptl_crystal_description block
_exptl_crystal_F_000 3072
_exptl_crystal_size_max 0.18
_exptl_crystal_size_mid 0.15
_exptl_crystal_size_min 0.14
_refine_diff_density_max 0.299
_refine_diff_density_min -0.234
_refine_diff_density_rms 0.048
_refine_ls_extinction_method none
_refine_ls_goodness_of_fit_ref 1.027
_refine_ls_hydrogen_treatment mixed
_refine_ls_matrix_type full
_refine_ls_number_parameters 254
_refine_ls_number_reflns 3529
_refine_ls_number_restraints 4
_refine_ls_restrained_S_all 1.027
_refine_ls_R_factor_all 0.0529
_refine_ls_R_factor_gt 0.0445
_refine_ls_shift/su_max 0.000
_refine_ls_shift/su_mean 0.000
_refine_ls_structure_factor_coef Fsqd
_refine_ls_weighting_details 'w=1/[\s^2^(Fo^2^)+(0.0657P)^2^+6.2012P] where P=(Fo^2^+2Fc^2^)/3'
_refine_ls_weighting_scheme calc
_refine_ls_wR_factor_gt 0.1166
_refine_ls_wR_factor_ref 0.1231
_reflns_Friedel_coverage 0.000
_reflns_number_gt 3026
_reflns_number_total 3529
_reflns_threshold_expression 'I > 2\s(I)'
_cod_data_source_file cb501013w_si_007.cif
_cod_data_source_block myr_r16_6_0m
_cod_depositor_comments 'Adding full bibliography for 4512581--4512583.cif.'
_cod_original_cell_volume 7105.3(7)
_cod_database_code 4512583
_shelxl_version_number 2014-3
_shelx_space_group_comment
;
The symmetry employed for this shelxl refinement is uniquely defined
by the following loop, which should always be used as a source of
symmetry information in preference to the above space-group names.
They are only intended as comments.
;
_shelx_estimated_absorpt_t_max 0.900
_shelx_estimated_absorpt_t_min 0.874
_olex2_refinement_description
;
1. Fixed Uiso
 At 1.2 times of:
  All C(H) groups, All C(H,H) groups
 At 1.5 times of:
  All C(H,H,H) groups, All O(H,H,H) groups
2. Restrained distances
 O5-H5B = O5-H5A = O5-H5C
 0.88 with sigma of 0.02
 H3-H5B
 -2.2 with sigma of 0.02
3. Others
 Fixed Sof: H5A(0.5) H5C(0.5)
4.a Ternary CH refined with riding coordinates:
 C12(H12)
4.b Secondary CH2 refined with riding coordinates:
 C9(H9A,H9B), C10(H10A,H10B), C11(H11A,H11B), C19(H19A,H19B), C20(H20A,H20B),
 C21(H21A,H21B)
4.c Aromatic/amide H refined with riding coordinates:
 C5(H5), C16(H16), C17(H17)
4.d Idealised Me refined as rotating group:
 C1(H1A,H1B,H1C), C2(H2A,H2B,H2C)
;
_olex2_submission_special_instructions 'No special instructions were received'

loop_
_space_group_symop_operation_xyz
'x, y, z'
'-y+3/4, x+1/4, z+1/4'
'-x, -y+1/2, z'
'y+1/4, -x+1/4, z+1/4'
'x+1/2, y+1/2, z+1/2'
'-y+5/4, x+3/4, z+3/4'
'-x+1/2, -y+1, z+1/2'
'y+3/4, -x+3/4, z+3/4'
'-x, -y, -z'
'y-3/4, -x-1/4, -z-1/4'
'x, y-1/2, -z'
'-y-1/4, x-1/4, -z-1/4'
'-x+1/2, -y+1/2, -z+1/2'
'y-1/4, -x+1/4, -z+1/4'
'x+1/2, y, -z+1/2'
'-y+1/4, x+1/4, -z+1/4'

loop_
_atom_site_label
_atom_site_type_symbol
_atom_site_fract_x
_atom_site_fract_y
_atom_site_fract_z
_atom_site_U_iso_or_equiv
_atom_site_adp_type
_atom_site_occupancy
_atom_site_site_symmetry_order
_atom_site_calc_flag
_atom_site_refinement_flags_posn
_atom_site_refinement_flags_occupancy
O1 O 0.45328(5) 0.40589(5) 0.53176(7) 0.0226(2) Uani 1 1 d . .
O2 O 0.37916(5) 0.49928(5) 0.56411(7) 0.0257(3) Uani 1 1 d . .
O3 O 0.47110(6) 0.65490(5) 0.35370(8) 0.0287(3) Uani 1 1 d . .
H3 H 0.4834(11) 0.6201(11) 0.3769(16) 0.054(7) Uiso 1 1 d D .
O4 O 0.51406(6) 0.39752(6) 0.36422(9) 0.0328(3) Uani 1 1 d . .
H4 H 0.5165(11) 0.3752(12) 0.4040(18) 0.049(7) Uiso 1 1 d . .
C1 C 0.40622(8) 0.36176(7) 0.53157(12) 0.0296(4) Uani 1 1 d . .
H1A H 0.4038 0.3431 0.4695 0.044 Uiso 1 1 calc GR .
H1B H 0.3680 0.3811 0.5464 0.044 Uiso 1 1 calc GR .
H1C H 0.4149 0.3310 0.5787 0.044 Uiso 1 1 calc GR .
C2 C 0.34244(8) 0.54999(8) 0.58365(11) 0.0281(4) Uani 1 1 d . .
H2A H 0.3081 0.5503 0.5408 0.042 Uiso 1 1 calc GR .
H2B H 0.3658 0.5867 0.5750 0.042 Uiso 1 1 calc GR .
H2C H 0.3281 0.5478 0.6485 0.042 Uiso 1 1 calc GR .
C3 C 0.44525(7) 0.44933(7) 0.46355(10) 0.0213(3) Uani 1 1 d . .
C4 C 0.40728(7) 0.49811(7) 0.47893(10) 0.0212(3) Uani 1 1 d . .
C5 C 0.40037(7) 0.54080(7) 0.40854(11) 0.0214(3) Uani 1 1 d . .
H5 H 0.3739 0.5736 0.4176 0.026 Uiso 1 1 calc R .
C6 C 0.43247(7) 0.53538(7) 0.32400(10) 0.0213(3) Uani 1 1 d . .
C7 C 0.47189(7) 0.48812(7) 0.30947(10) 0.0227(3) Uani 1 1 d . .
C8 C 0.47668(7) 0.44459(7) 0.38013(11) 0.0234(3) Uani 1 1 d . .
C9 C 0.50913(7) 0.48162(7) 0.22156(11) 0.0253(3) Uani 1 1 d . .
H9A H 0.5479 0.4629 0.2382 0.030 Uiso 1 1 calc R .
H9B H 0.5177 0.5220 0.1961 0.030 Uiso 1 1 calc R .
C10 C 0.47893(8) 0.44390(7) 0.14483(11) 0.0267(4) Uani 1 1 d . .
H10A H 0.5104 0.4265 0.1042 0.032 Uiso 1 1 calc R .
H10B H 0.4573 0.4103 0.1749 0.032 Uiso 1 1 calc R .
C11 C 0.43494(7) 0.47884(7) 0.08335(11) 0.0259(3) Uani 1 1 d . .
H11A H 0.4196 0.4514 0.0344 0.031 Uiso 1 1 calc R .
H11B H 0.4574 0.5110 0.0511 0.031 Uiso 1 1 calc R .
C12 C 0.38034(7) 0.50773(7) 0.13361(11) 0.0230(3) Uani 1 1 d . .
H12 H 0.3706 0.4832 0.1903 0.028 Uiso 1 1 calc R .
C13 C 0.39362(7) 0.57174(7) 0.16526(10) 0.0217(3) Uani 1 1 d . .
C14 C 0.42244(6) 0.58320(7) 0.25150(11) 0.0211(3) Uani 1 1 d . .
C15 C 0.43915(7) 0.64174(7) 0.27350(10) 0.0226(3) Uani 1 1 d . .
C16 C 0.42594(7) 0.68951(7) 0.21466(11) 0.0248(3) Uani 1 1 d . .
H16 H 0.4382 0.7290 0.2301 0.030 Uiso 1 1 calc R .
C17 C 0.39457(7) 0.67814(7) 0.13326(11) 0.0254(3) Uani 1 1 d . .
H17 H 0.3837 0.7107 0.0939 0.030 Uiso 1 1 calc R .
C18 C 0.37832(7) 0.62020(7) 0.10706(11) 0.0248(3) Uani 1 1 d . .
C19 C 0.33991(9) 0.61249(8) 0.01987(12) 0.0349(4) Uani 1 1 d . .
H19A H 0.3562 0.6382 -0.0307 0.042 Uiso 1 1 calc R .
H19B H 0.2988 0.6266 0.0339 0.042 Uiso 1 1 calc R .
C20 C 0.33654(9) 0.54823(8) -0.01564(12) 0.0316(4) Uani 1 1 d . .
H20A H 0.3744 0.5374 -0.0477 0.038 Uiso 1 1 calc R .
H20B H 0.3033 0.5442 -0.0612 0.038 Uiso 1 1 calc R .
C21 C 0.32609(8) 0.50653(8) 0.06736(12) 0.0287(4) Uani 1 1 d . .
H21A H 0.3196 0.4652 0.0444 0.034 Uiso 1 1 calc R .
H21B H 0.2898 0.5193 0.1018 0.034 Uiso 1 1 calc R .
O5 O 0.45863(6) 0.70031(6) 0.53176(9) 0.0381(3) Uani 1 1 d D .
H5A H 0.480(2) 0.7336(16) 0.541(3) 0.057 Uiso 0.5 1 d DR P
H5B H 0.4545(11) 0.6918(10) 0.4703(12) 0.057 Uiso 1 1 d DR .
H5C H 0.4230(14) 0.716(2) 0.550(3) 0.057 Uiso 0.5 1 d DR P

loop_
_atom_site_aniso_label
_atom_site_aniso_U_11
_atom_site_aniso_U_22
_atom_site_aniso_U_33
_atom_site_aniso_U_23
_atom_site_aniso_U_13
_atom_site_aniso_U_12
O1 0.0243(5) 0.0223(5) 0.0210(5) 0.0023(4) -0.0035(4) -0.0016(4)
O2 0.0294(6) 0.0277(6) 0.0202(5) 0.0017(4) 0.0031(4) 0.0063(5)
O3 0.0337(6) 0.0224(5) 0.0299(6) 0.0000(4) -0.0117(5) -0.0006(5)
O4 0.0413(7) 0.0319(6) 0.0252(6) 0.0050(5) 0.0052(5) 0.0179(6)
C1 0.0302(8) 0.0264(8) 0.0321(9) 0.0050(6) -0.0068(7) -0.0060(7)
C2 0.0312(8) 0.0287(8) 0.0244(8) -0.0003(6) 0.0055(6) 0.0065(7)
C3 0.0223(7) 0.0215(7) 0.0199(7) 0.0004(5) -0.0041(5) -0.0009(6)
C4 0.0205(7) 0.0241(7) 0.0190(7) -0.0025(5) -0.0011(5) -0.0009(6)
C5 0.0212(7) 0.0202(7) 0.0229(7) -0.0015(5) -0.0007(6) 0.0015(6)
C6 0.0207(7) 0.0217(7) 0.0215(7) -0.0001(5) -0.0019(6) -0.0013(6)
C7 0.0220(7) 0.0241(7) 0.0219(7) -0.0010(6) 0.0006(6) -0.0001(6)
C8 0.0240(7) 0.0232(7) 0.0231(7) -0.0029(6) -0.0025(6) 0.0031(6)
C9 0.0240(7) 0.0271(8) 0.0247(8) 0.0026(6) 0.0035(6) 0.0047(6)
C10 0.0316(8) 0.0263(8) 0.0223(8) 0.0007(6) 0.0054(6) 0.0067(7)
C11 0.0316(8) 0.0245(7) 0.0215(7) -0.0006(6) 0.0025(6) 0.0038(7)
C12 0.0260(8) 0.0219(7) 0.0212(7) 0.0008(6) 0.0015(6) -0.0005(6)
C13 0.0210(7) 0.0231(7) 0.0211(7) 0.0004(6) 0.0043(6) 0.0006(6)
C14 0.0182(7) 0.0224(7) 0.0228(7) 0.0010(6) 0.0029(5) 0.0023(6)
C15 0.0193(7) 0.0258(8) 0.0226(7) -0.0005(6) 0.0000(5) -0.0001(6)
C16 0.0229(7) 0.0211(7) 0.0303(8) 0.0007(6) 0.0017(6) -0.0002(6)
C17 0.0276(8) 0.0235(7) 0.0250(8) 0.0047(6) 0.0018(6) 0.0033(6)
C18 0.0273(8) 0.0259(8) 0.0211(7) 0.0018(6) 0.0013(6) 0.0019(6)
C19 0.0498(11) 0.0276(8) 0.0274(9) 0.0010(7) -0.0108(8) 0.0033(8)
C20 0.0395(9) 0.0311(9) 0.0243(8) -0.0026(7) -0.0083(7) 0.0026(7)
C21 0.0295(8) 0.0278(8) 0.0289(8) -0.0037(6) -0.0024(7) -0.0008(7)
O5 0.0410(7) 0.0426(7) 0.0306(7) -0.0024(6) 0.0005(6) 0.0093(6)

loop_
_atom_type_symbol
_atom_type_description
_atom_type_scat_dispersion_real
_atom_type_scat_dispersion_imag
_atom_type_scat_source
C C 0.0181 0.0091 'International Tables Vol C Tables 4.2.6.8 and 6.1.1.4'
H H 0.0000 0.0000 'International Tables Vol C Tables 4.2.6.8 and 6.1.1.4'
O O 0.0492 0.0322 'International Tables Vol C Tables 4.2.6.8 and 6.1.1.4'

loop_
_geom_angle_atom_site_label_1
_geom_angle_atom_site_label_2
_geom_angle_atom_site_label_3
_geom_angle
C3 O1 C1 112.53(11)
C4 O2 C2 116.93(12)
C15 O3 H3 106.4(15)
C8 O4 H4 115.3(19)
O1 C1 H1A 109.5
O1 C1 H1B 109.5
O1 C1 H1C 109.5
H1A C1 H1B 109.5
H1A C1 H1C 109.5
H1B C1 H1C 109.5
O2 C2 H2A 109.5
O2 C2 H2B 109.5
O2 C2 H2C 109.5
H2A C2 H2B 109.5
H2A C2 H2C 109.5
H2B C2 H2C 109.5
O1 C3 C4 120.94(13)
C8 C3 O1 118.93(14)
C8 C3 C4 120.11(14)
O2 C4 C3 115.65(13)
O2 C4 C5 125.17(14)
C5 C4 C3 119.18(14)
C4 C5 H5 119.9
C4 C5 C6 120.12(14)
C6 C5 H5 119.9
C5 C6 C14 116.87(13)
C7 C6 C5 121.03(14)
C7 C6 C14 122.09(13)
C6 C7 C8 117.83(14)
C6 C7 C9 123.03(14)
C8 C7 C9 119.13(14)
O4 C8 C3 120.86(14)
O4 C8 C7 117.49(14)
C3 C8 C7 121.65(14)
C7 C9 H9A 108.8
C7 C9 H9B 108.8
C7 C9 C10 113.70(13)
H9A C9 H9B 107.7
C10 C9 H9A 108.8
C10 C9 H9B 108.8
C9 C10 H10A 108.7
C9 C10 H10B 108.7
H10A C10 H10B 107.6
C11 C10 C9 114.21(13)
C11 C10 H10A 108.7
C11 C10 H10B 108.7
C10 C11 H11A 108.1
C10 C11 H11B 108.1
C10 C11 C12 116.81(13)
H11A C11 H11B 107.3
C12 C11 H11A 108.1
C12 C11 H11B 108.1
C11 C12 H12 108.4
C13 C12 C11 111.85(13)
C13 C12 H12 108.4
C13 C12 C21 110.54(13)
C21 C12 C11 109.14(13)
C21 C12 H12 108.4
C14 C13 C12 121.02(13)
C18 C13 C12 119.90(14)
C18 C13 C14 119.06(14)
C13 C14 C6 122.58(14)
C15 C14 C6 118.11(14)
C15 C14 C13 119.19(14)
O3 C15 C14 121.62(14)
O3 C15 C16 116.55(14)
C16 C15 C14 121.81(14)
C15 C16 H16 120.8
C17 C16 C15 118.34(15)
C17 C16 H16 120.8
C16 C17 H17 119.1
C16 C17 C18 121.90(15)
C18 C17 H17 119.1
C13 C18 C19 122.19(15)
C17 C18 C13 119.52(14)
C17 C18 C19 118.09(14)
C18 C19 H19A 108.8
C18 C19 H19B 108.8
C18 C19 C20 113.97(14)
H19A C19 H19B 107.7
C20 C19 H19A 108.8
C20 C19 H19B 108.8
C19 C20 H20A 109.9
C19 C20 H20B 109.9
C19 C20 C21 108.97(14)
H20A C20 H20B 108.3
C21 C20 H20A 109.9
C21 C20 H20B 109.9
C12 C21 H21A 109.6
C12 C21 H21B 109.6
C20 C21 C12 110.25(14)
C20 C21 H21A 109.6
C20 C21 H21B 109.6
H21A C21 H21B 108.1
H5A O5 H5B 112(3)
H5A O5 H5C 96(5)
H5B O5 H5C 106(3)

loop_
_geom_bond_atom_site_label_1
_geom_bond_atom_site_label_2
_geom_bond_distance
O1 C1 1.4402(19)
O1 C3 1.3851(17)
O2 C2 1.4253(19)
O2 C4 1.3672(18)
O3 H3 0.89(3)
O3 C15 1.3793(18)
O4 H4 0.76(3)
O4 C8 1.361(2)
C1 H1A 0.9800
C1 H1B 0.9800
C1 H1C 0.9800
C2 H2A 0.9800
C2 H2B 0.9800
C2 H2C 0.9800
C3 C4 1.397(2)
C3 C8 1.385(2)
C4 C5 1.393(2)
C5 H5 0.9500
C5 C6 1.407(2)
C6 C7 1.389(2)
C6 C14 1.503(2)
C7 C8 1.404(2)
C7 C9 1.511(2)
C9 H9A 0.9900
C9 H9B 0.9900
C9 C10 1.536(2)
C10 H10A 0.9900
C10 H10B 0.9900
C10 C11 1.530(2)
C11 H11A 0.9900
C11 H11B 0.9900
C11 C12 1.554(2)
C12 H12 1.0000
C12 C13 1.528(2)
C12 C21 1.536(2)
C13 C14 1.411(2)
C13 C18 1.405(2)
C14 C15 1.395(2)
C15 C16 1.389(2)
C16 H16 0.9500
C16 C17 1.379(2)
C17 H17 0.9500
C17 C18 1.394(2)
C18 C19 1.520(2)
C19 H19A 0.9900
C19 H19B 0.9900
C19 C20 1.523(2)
C20 H20A 0.9900
C20 H20B 0.9900
C20 C21 1.524(2)
C21 H21A 0.9900
C21 H21B 0.9900
O5 H5A 0.892(19)
O5 H5B 0.901(16)
O5 H5C 0.907(19)

loop_
_geom_torsion_atom_site_label_1
_geom_torsion_atom_site_label_2
_geom_torsion_atom_site_label_3
_geom_torsion_atom_site_label_4
_geom_torsion
O1 C3 C4 O2 -0.4(2)
O1 C3 C4 C5 -179.94(13)
O1 C3 C8 O4 1.2(2)
O1 C3 C8 C7 -178.01(14)
O2 C4 C5 C6 179.00(14)
O3 C15 C16 C17 179.37(14)
C1 O1 C3 C4 82.30(17)
C1 O1 C3 C8 -99.27(16)
C2 O2 C4 C3 177.01(13)
C2 O2 C4 C5 -3.5(2)
C3 C4 C5 C6 -1.5(2)
C4 C3 C8 O4 179.68(14)
C4 C3 C8 C7 0.4(2)
C4 C5 C6 C7 -0.7(2)
C4 C5 C6 C14 179.88(13)
C5 C6 C7 C8 2.7(2)
C5 C6 C7 C9 -177.58(14)
C5 C6 C14 C13 -112.37(17)
C5 C6 C14 C15 63.60(19)
C6 C7 C8 O4 178.12(14)
C6 C7 C8 C3 -2.6(2)
C6 C7 C9 C10 -91.90(18)
C6 C14 C15 O3 8.5(2)
C6 C14 C15 C16 -173.32(14)
C7 C6 C14 C13 68.2(2)
C7 C6 C14 C15 -115.80(17)
C7 C9 C10 C11 83.69(17)
C8 C3 C4 O2 -178.81(13)
C8 C3 C4 C5 1.7(2)
C8 C7 C9 C10 87.79(17)
C9 C7 C8 O4 -1.6(2)
C9 C7 C8 C3 177.69(14)
C9 C10 C11 C12 -60.85(19)
C10 C11 C12 C13 91.06(17)
C10 C11 C12 C21 -146.31(14)
C11 C12 C13 C14 -84.75(17)
C11 C12 C13 C18 93.73(17)
C11 C12 C21 C20 -67.59(17)
C12 C13 C14 C6 -10.5(2)
C12 C13 C14 C15 173.59(13)
C12 C13 C18 C17 -175.27(14)
C12 C13 C18 C19 10.0(2)
C13 C12 C21 C20 55.83(17)
C13 C14 C15 O3 -175.43(13)
C13 C14 C15 C16 2.8(2)
C13 C18 C19 C20 -18.5(2)
C14 C6 C7 C8 -177.90(14)
C14 C6 C7 C9 1.8(2)
C14 C13 C18 C17 3.2(2)
C14 C13 C18 C19 -171.51(15)
C14 C15 C16 C17 1.1(2)
C15 C16 C17 C18 -2.8(2)
C16 C17 C18 C13 0.7(2)
C16 C17 C18 C19 175.62(16)
C17 C18 C19 C20 166.65(16)
C18 C13 C14 C6 171.02(14)
C18 C13 C14 C15 -4.9(2)
C18 C19 C20 C21 45.0(2)
C19 C20 C21 C12 -65.20(18)
C21 C12 C13 C14 153.41(14)
C21 C12 C13 C18 -28.11(19)
